data_4103377
loop_
_publ_author_name
'Anil Kumar'
'Israel Goldberg'
'Mark Botoshansky'
'Yekaterina Buchman'
'Zeev Gross'

_publ_section_title
;
 Oxygen Atom Transfer Reactions from Isolated (Oxo)manganese(V) Corroles
 to Sulfides
;
_journal_name_full 'Journal of the American Chemical Society'
_journal_page_first 15233
_journal_page_last 15245
_journal_paper_doi 10.1021/ja1050296
_journal_volume 132
_journal_year 2010
_chemical_formula_sum 'C41 H16 F15 Mn N4 O2'
_chemical_formula_weight 936.52
_chemical_name_systematic
; 
 ? 
;
_space_group_IT_number 14
_symmetry_cell_setting monoclinic
_symmetry_space_group_name_Hall '-P 2ybc'
_symmetry_space_group_name_H-M 'P 1 21/c 1'
_atom_sites_solution_hydrogens geom
_atom_sites_solution_primary direct
_atom_sites_solution_secondary difmap
_audit_creation_method SHELXL-97
_cell_angle_alpha 90.00
_cell_angle_beta 104.29(3)
_cell_angle_gamma 90.00
_cell_formula_units_Z 4
_cell_length_a 14.816(3)
_cell_length_b 39.268(8)
_cell_length_c 7.422(1)
_cell_measurement_reflns_used 7067
_cell_measurement_temperature 180(2)
_cell_measurement_theta_max 25.0
_cell_measurement_theta_min 1.42
_cell_volume 4184.5(14)
_computing_cell_refinement 'DENZO HKL2000 (Otwinowski & Minor 1997)'
_computing_data_collection 'Collect (Nonius, 2006)'
_computing_data_reduction 'DENZO HKL2000 (Otwinowski & Minor 1997)'
_computing_molecular_graphics 'TEXSAN  (MSC, 1999)'
_computing_structure_refinement 'SHELXL-97 (Sheldrick, 1997)'
_computing_structure_solution 'SHELXS-97 (Sheldrick, 1997)'
_diffrn_ambient_temperature 180(2)
_diffrn_measured_fraction_theta_full 0.943
_diffrn_measured_fraction_theta_max 0.943
_diffrn_measurement_device_type 'Nonius KappaCCD'
_diffrn_measurement_method 'phi- and omega-scans'
_diffrn_radiation_monochromator graphite
_diffrn_radiation_source 'fine-focus sealed tube'
_diffrn_radiation_type MoK\a
_diffrn_radiation_wavelength 0.71073
_diffrn_reflns_av_R_equivalents 0.0636
_diffrn_reflns_av_sigmaI/netI 0.0872
_diffrn_reflns_limit_h_max 16
_diffrn_reflns_limit_h_min -17
_diffrn_reflns_limit_k_max 0
_diffrn_reflns_limit_k_min -46
_diffrn_reflns_limit_l_max 7
_diffrn_reflns_limit_l_min 0
_diffrn_reflns_number 14102
_diffrn_reflns_theta_full 25.00
_diffrn_reflns_theta_max 25.00
_diffrn_reflns_theta_min 1.42
_diffrn_standards_number 0
_exptl_absorpt_coefficient_mu 0.422
_exptl_absorpt_correction_type none
_exptl_crystal_colour red
_exptl_crystal_density_diffrn 1.487
_exptl_crystal_density_method 'not measured'
_exptl_crystal_description plate
_exptl_crystal_F_000 1864
_exptl_crystal_size_max 0.54
_exptl_crystal_size_mid 0.18
_exptl_crystal_size_min 0.03
_refine_diff_density_max 1.121
_refine_diff_density_min -0.536
_refine_diff_density_rms 0.171
_refine_ls_extinction_method none
_refine_ls_goodness_of_fit_ref 1.382
_refine_ls_hydrogen_treatment constr
_refine_ls_matrix_type full
_refine_ls_number_parameters 568
_refine_ls_number_reflns 7086
_refine_ls_number_restraints 0
_refine_ls_restrained_S_all 1.382
_refine_ls_R_factor_all 0.1466
_refine_ls_R_factor_gt 0.0957
_refine_ls_shift/su_max 0.013
_refine_ls_shift/su_mean 0.003
_refine_ls_structure_factor_coef Fsqd
_refine_ls_weighting_details 'calc w=1/[\s^2^(Fo^2^)+(0.1300P)^2^+0.0000P] where P=(Fo^2^+2Fc^2^)/3'
_refine_ls_weighting_scheme calc
_refine_ls_wR_factor_gt 0.2615
_refine_ls_wR_factor_ref 0.2800
_reflns_number_gt 5515
_reflns_number_total 7086
_reflns_threshold_expression >2sigma(I)
_cod_data_source_file ja1050296_si_002_3.cif
_cod_data_source_block 1-Mn
_cod_original_cell_volume 4184.5(13)
_cod_original_sg_symbol_H-M 'P 21/c'
_cod_database_code 4103377

loop_
_symmetry_equiv_pos_as_xyz
'x, y, z'
'-x, y+1/2, -z+1/2'
'-x, -y, -z'
'x, -y-1/2, z-1/2'

loop_
_atom_site_label
_atom_site_type_symbol
_atom_site_fract_x
_atom_site_fract_y
_atom_site_fract_z
_atom_site_U_iso_or_equiv
_atom_site_adp_type
_atom_site_occupancy
_atom_site_symmetry_multiplicity
_atom_site_calc_flag
_atom_site_refinement_flags
Mn1 Mn 0.27972(8) 0.15996(3) 0.66060(17) 0.0378(4) Uani 1 1 d .
F11 F 0.5909(3) 0.19886(13) 1.2192(6) 0.0586(14) Uani 1 1 d .
F15 F 0.6222(3) 0.19496(14) 0.6014(6) 0.0599(15) Uani 1 1 d .
F12 F 0.7724(4) 0.21433(13) 1.3385(7) 0.0606(14) Uani 1 1 d .
F14 F 0.8043(3) 0.21085(14) 0.7271(7) 0.0634(15) Uani 1 1 d .
F13 F 0.8801(3) 0.22058(14) 1.0952(7) 0.0655(15) Uani 1 1 d .
F1 F -0.0430(4) 0.13891(16) 0.1725(7) 0.0733(18) Uani 1 1 d .
F3 F -0.3380(3) 0.12256(15) 0.2869(7) 0.0707(16) Uani 1 1 d .
F6 F 0.3450(5) 0.04845(14) 0.3235(7) 0.0811(19) Uani 1 1 d .
F2 F -0.2259(4) 0.12601(17) 0.0466(8) 0.0804(19) Uani 1 1 d .
F7 F 0.3883(5) -0.01745(14) 0.2929(7) 0.0821(19) Uani 1 1 d .
F4 F -0.2616(4) 0.13166(16) 0.6560(7) 0.0789(18) Uani 1 1 d .
F8 F 0.4237(5) -0.05840(13) 0.5909(8) 0.0853(19) Uani 1 1 d .
F10 F 0.3700(6) 0.03260(16) 0.9573(8) 0.112(3) Uani 1 1 d .
N24 N 0.3396(5) 0.20133(15) 0.7607(8) 0.0400(17) Uani 1 1 d .
F5 F -0.0797(4) 0.14452(16) 0.7816(7) 0.0721(17) Uani 1 1 d .
N22 N 0.2033(4) 0.11992(16) 0.6166(9) 0.0386(16) Uani 1 1 d .
C8 C 0.1581(6) 0.0651(2) 0.5481(11) 0.046(2) Uani 1 1 d .
H8 H 0.1525 0.0411 0.5255 0.056 Uiso 1 1 d R
C16 C 0.4316(6) 0.2101(2) 0.8265(11) 0.039(2) Uani 1 1 d .
N21 N 0.1724(4) 0.18751(17) 0.6540(9) 0.0454(18) Uani 1 1 d .
F9 F 0.4183(7) -0.03269(17) 0.9268(9) 0.141(4) Uani 1 1 d .
N23 N 0.3967(4) 0.13641(15) 0.7372(8) 0.0358(16) Uani 1 1 d .
C20 C -0.0519(6) 0.1417(2) 0.4847(11) 0.039(2) Uani 1 1 d .
C17 C 0.4327(6) 0.2449(2) 0.8798(11) 0.045(2) Uani 1 1 d .
H17 H 0.4921 0.2554 0.9310 0.054 Uiso 1 1 d R
C32 C 0.6013(5) 0.19579(19) 0.9096(11) 0.035(2) Uani 1 1 d .
C29 C 0.4016(7) -0.0260(2) 0.6041(15) 0.060(3) Uani 1 1 d .
C33 C 0.6415(6) 0.2020(2) 1.0944(11) 0.037(2) Uani 1 1 d .
C11 C 0.4066(5) 0.10166(19) 0.7202(10) 0.037(2) Uani 1 1 d .
C21 C -0.0942(7) 0.1372(2) 0.3001(14) 0.053(3) Uani 1 1 d .
C14 C 0.4843(6) 0.1505(2) 0.7996(11) 0.038(2) Uani 1 1 d .
C15 C 0.5011(5) 0.1855(2) 0.8416(10) 0.0354(19) Uani 1 1 d .
C26 C 0.3552(5) 0.0424(2) 0.6429(12) 0.041(2) Uani 1 1 d .
C37 C 0.6576(6) 0.1997(2) 0.7874(13) 0.047(2) Uani 1 1 d .
C22 C -0.1887(7) 0.1307(2) 0.2324(13) 0.051(2) Uani 1 1 d .
C24 C -0.2070(6) 0.1336(2) 0.5364(14) 0.050(2) Uani 1 1 d .
C19 C 0.2827(6) 0.2292(2) 0.7673(11) 0.045(2) Uani 1 1 d .
C25 C -0.1129(6) 0.1397(2) 0.6014(13) 0.050(2) Uani 1 1 d .
C10 C 0.3307(6) 0.07898(19) 0.6611(10) 0.0351(19) Uani 1 1 d .
C18 C 0.3414(7) 0.2563(2) 0.8433(12) 0.054(2) Uani 1 1 d .
H18 H 0.3297 0.2795 0.8711 0.064 Uiso 1 1 d R
C12 C 0.5053(5) 0.0944(2) 0.7723(10) 0.039(2) Uani 1 1 d .
H12 H 0.5261 0.0713 0.7675 0.046 Uiso 1 1 d R
C1 C 0.1886(6) 0.2212(2) 0.7077(12) 0.047(2) Uani 1 1 d .
C36 C 0.7509(6) 0.2074(2) 0.8475(13) 0.048(2) Uani 1 1 d .
C34 C 0.7354(6) 0.2100(2) 1.1578(12) 0.043(2) Uani 1 1 d .
C13 C 0.5505(6) 0.12363(19) 0.8190(10) 0.0362(19) Uani 1 1 d .
H13 H 0.6156 0.1288 0.8618 0.043 Uiso 1 1 d R
C23 C -0.2435(6) 0.1290(2) 0.3542(15) 0.052(2) Uani 1 1 d .
C35 C 0.7909(6) 0.2127(2) 1.0346(12) 0.041(2) Uani 1 1 d .
C30 C 0.3965(9) -0.0126(3) 0.7767(14) 0.078(4) Uani 1 1 d .
C5 C 0.0463(6) 0.1474(2) 0.5470(11) 0.042(2) Uani 1 1 d .
C27 C 0.3615(6) 0.0282(2) 0.4758(12) 0.045(2) Uani 1 1 d .
C28 C 0.3821(6) -0.0048(2) 0.4594(13) 0.052(2) Uani 1 1 d .
C2 C 0.0983(6) 0.2362(2) 0.6843(12) 0.053(2) Uani 1 1 d .
H2 H 0.0958 0.2599 0.7129 0.064 Uiso 1 1 d R
C7 C 0.0783(6) 0.0849(2) 0.5176(11) 0.046(2) Uani 1 1 d .
H7 H 0.0179 0.0747 0.4756 0.055 Uiso 1 1 d R
C6 C 0.1057(6) 0.1189(2) 0.5590(11) 0.042(2) Uani 1 1 d .
C31 C 0.3739(7) 0.0205(2) 0.7942(12) 0.058(3) Uani 1 1 d .
C4 C 0.0789(6) 0.1807(2) 0.6002(11) 0.040(2) Uani 1 1 d .
C3 C 0.0318(7) 0.2120(2) 0.6183(12) 0.056(3) Uani 1 1 d .
H3 H -0.0333 0.2174 0.5943 0.067 Uiso 1 1 d R
C9 C 0.2368(6) 0.08747(19) 0.6110(11) 0.039(2) Uani 1 1 d .
O1 O 0.2807(4) 0.16181(14) 0.3651(8) 0.0484(15) Uani 1 1 d .
O2 O 0.2649(5) 0.1350(3) 0.0969(11) 0.107(3) Uani 1 1 d .
C39 C 0.4166(8) 0.1455(4) 0.2587(15) 0.115(5) Uani 1 1 d .
H39A H 0.4242 0.1337 0.1504 0.138 Uiso 1 1 d R
H39B H 0.4474 0.1332 0.3681 0.138 Uiso 1 1 d R
H39C H 0.4432 0.1679 0.2622 0.138 Uiso 1 1 d R
C40 C 0.1627(8) 0.1344(4) 0.0705(17) 0.106(5) Uani 1 1 d .
H40A H 0.1462 0.1444 0.1759 0.127 Uiso 1 1 d R
H40B H 0.1335 0.1468 -0.0397 0.127 Uiso 1 1 d R
C38 C 0.3150(8) 0.1491(3) 0.2536(16) 0.069(3) Uani 1 1 d .
C41 C 0.1385(10) 0.0968(4) 0.0486(18) 0.123(5) Uani 1 1 d .
H41A H 0.0727 0.0934 0.0300 0.148 Uiso 1 1 d R
H41B H 0.1710 0.0854 0.1600 0.148 Uiso 1 1 d R
H41C H 0.1582 0.0878 -0.0557 0.148 Uiso 1 1 d R

loop_
_atom_site_aniso_label
_atom_site_aniso_U_11
_atom_site_aniso_U_22
_atom_site_aniso_U_33
_atom_site_aniso_U_23
_atom_site_aniso_U_13
_atom_site_aniso_U_12
Mn1 0.0301(8) 0.0372(7) 0.0443(9) -0.0032(6) 0.0054(6) 0.0038(6)
F11 0.047(3) 0.086(4) 0.044(3) -0.007(3) 0.015(3) -0.012(3)
F15 0.045(3) 0.107(4) 0.024(3) -0.004(3) 0.002(2) -0.004(3)
F12 0.060(4) 0.073(4) 0.041(4) -0.007(3) -0.002(3) -0.011(3)
F14 0.042(3) 0.095(4) 0.057(3) -0.004(3) 0.021(3) -0.007(3)
F13 0.027(3) 0.083(4) 0.080(4) -0.009(3) 0.001(3) -0.011(3)
F1 0.041(3) 0.138(5) 0.041(3) -0.007(3) 0.010(3) 0.000(3)
F3 0.030(3) 0.105(4) 0.073(4) 0.005(3) 0.004(3) -0.009(3)
F6 0.133(6) 0.066(4) 0.048(4) 0.010(3) 0.030(3) 0.031(4)
F2 0.042(3) 0.142(6) 0.048(4) -0.009(3) -0.006(3) -0.002(3)
F7 0.125(6) 0.065(4) 0.059(4) -0.014(3) 0.026(4) 0.017(4)
F4 0.047(4) 0.131(5) 0.063(4) 0.009(3) 0.023(3) -0.004(4)
F8 0.114(5) 0.039(3) 0.112(5) -0.001(3) 0.045(4) 0.024(3)
F10 0.210(8) 0.078(4) 0.064(4) 0.021(3) 0.062(5) 0.056(5)
N24 0.047(5) 0.034(4) 0.037(4) -0.004(3) 0.007(4) 0.002(3)
F5 0.051(4) 0.126(5) 0.037(4) 0.001(3) 0.007(3) 0.004(3)
N22 0.029(4) 0.048(4) 0.036(4) 0.001(3) 0.003(3) -0.004(3)
C8 0.037(6) 0.051(5) 0.049(6) -0.005(4) 0.007(5) 0.000(4)
C16 0.028(5) 0.045(5) 0.042(6) -0.004(4) 0.006(4) -0.004(4)
N21 0.027(4) 0.047(4) 0.057(5) -0.006(3) 0.000(4) 0.010(3)
F9 0.274(11) 0.070(5) 0.084(5) 0.031(4) 0.056(6) 0.068(6)
N23 0.033(4) 0.035(4) 0.038(4) -0.004(3) 0.004(3) 0.004(3)
C20 0.032(5) 0.055(5) 0.026(6) 0.007(4) -0.001(4) 0.001(4)
C17 0.043(6) 0.044(5) 0.043(6) -0.003(4) 0.002(4) -0.005(4)
C32 0.028(5) 0.039(4) 0.038(6) 0.001(4) 0.007(4) 0.003(4)
C29 0.070(7) 0.037(5) 0.079(8) 0.001(5) 0.032(6) 0.004(5)
C33 0.040(5) 0.052(5) 0.014(5) -0.003(4) -0.002(4) -0.001(4)
C11 0.036(5) 0.042(5) 0.029(5) -0.002(4) 0.001(4) 0.005(4)
C21 0.043(6) 0.065(6) 0.055(7) 0.004(5) 0.022(6) 0.003(5)
C14 0.028(5) 0.044(5) 0.043(5) -0.004(4) 0.009(4) -0.001(4)
C15 0.032(5) 0.046(5) 0.022(5) -0.001(4) -0.004(4) -0.007(4)
C26 0.021(5) 0.049(5) 0.051(6) 0.000(4) 0.005(4) 0.001(4)
C37 0.036(6) 0.054(5) 0.045(7) 0.000(4) 0.000(5) -0.008(4)
C22 0.038(6) 0.075(7) 0.037(7) 0.002(5) 0.001(5) 0.007(5)
C24 0.031(6) 0.072(6) 0.049(7) 0.008(5) 0.016(5) 0.006(4)
C19 0.039(6) 0.042(5) 0.050(6) -0.004(4) 0.006(5) 0.006(4)
C25 0.039(6) 0.077(7) 0.030(6) 0.003(4) 0.003(5) 0.014(5)
C10 0.037(5) 0.036(4) 0.030(5) 0.002(4) 0.006(4) 0.005(4)
C18 0.064(7) 0.037(5) 0.062(6) -0.009(4) 0.020(5) 0.003(5)
C12 0.037(5) 0.041(5) 0.037(5) 0.004(4) 0.006(4) 0.013(4)
C1 0.046(6) 0.035(5) 0.054(6) -0.007(4) 0.005(5) 0.008(4)
C36 0.031(5) 0.061(6) 0.056(7) 0.003(5) 0.019(5) -0.001(4)
C34 0.043(6) 0.049(5) 0.031(6) -0.006(4) -0.002(5) -0.007(4)
C13 0.026(5) 0.043(5) 0.037(5) 0.004(4) 0.004(4) 0.001(4)
C23 0.029(6) 0.059(6) 0.067(8) 0.008(5) 0.013(6) -0.003(4)
C35 0.034(6) 0.051(5) 0.032(6) 0.000(4) -0.004(5) -0.002(4)
C30 0.131(11) 0.052(6) 0.061(8) 0.028(5) 0.041(7) 0.019(6)
C5 0.030(5) 0.051(5) 0.046(6) 0.004(4) 0.008(4) 0.003(4)
C27 0.039(5) 0.049(5) 0.046(6) 0.004(4) 0.010(5) 0.011(4)
C28 0.047(6) 0.058(6) 0.051(7) -0.010(5) 0.013(5) 0.002(5)
C2 0.050(6) 0.056(6) 0.054(6) -0.005(5) 0.016(5) 0.008(5)
C7 0.030(5) 0.056(6) 0.049(6) -0.005(4) 0.004(4) 0.001(4)
C6 0.034(5) 0.046(5) 0.044(6) -0.001(4) 0.010(4) 0.001(4)
C31 0.090(8) 0.052(6) 0.035(6) 0.004(4) 0.019(5) 0.014(5)
C4 0.030(5) 0.045(5) 0.041(5) 0.003(4) 0.004(4) 0.009(4)
C3 0.039(6) 0.065(6) 0.057(6) 0.002(5) 0.001(5) 0.014(5)
C9 0.042(6) 0.033(5) 0.038(5) -0.002(4) 0.005(4) -0.002(4)
O1 0.053(4) 0.055(4) 0.038(4) -0.005(3) 0.012(3) -0.005(3)
O2 0.055(5) 0.201(10) 0.066(6) -0.036(6) 0.017(4) -0.006(6)
C39 0.066(9) 0.226(17) 0.054(8) -0.017(8) 0.016(6) -0.049(10)
C40 0.044(8) 0.191(16) 0.082(9) -0.035(9) 0.012(6) -0.041(9)
C38 0.053(7) 0.096(8) 0.053(8) -0.001(6) 0.003(6) -0.025(6)
C41 0.106(11) 0.172(16) 0.105(11) 0.031(10) 0.053(9) -0.025(11)

loop_
_atom_type_symbol
_atom_type_description
_atom_type_scat_dispersion_real
_atom_type_scat_dispersion_imag
_atom_type_scat_source
Mn Mn 0.3368 0.7283 'International Tables Vol C Tables 4.2.6.8 and 6.1.1.4'
N N 0.0061 0.0033 'International Tables Vol C Tables 4.2.6.8 and 6.1.1.4'
C C 0.0033 0.0016 'International Tables Vol C Tables 4.2.6.8 and 6.1.1.4'
H H 0.0000 0.0000 'International Tables Vol C Tables 4.2.6.8 and 6.1.1.4'
F F 0.0171 0.0103 'International Tables Vol C Tables 4.2.6.8 and 6.1.1.4'
O O 0.0106 0.0060 'International Tables Vol C Tables 4.2.6.8 and 6.1.1.4'

loop_
_geom_angle_atom_site_label_1
_geom_angle_atom_site_label_2
_geom_angle_atom_site_label_3
_geom_angle
N24 Mn1 N21 80.4(3)
N24 Mn1 N22 163.9(3)
N21 Mn1 N22 90.4(3)
N24 Mn1 N23 89.8(3)
N21 Mn1 N23 164.2(3)
N22 Mn1 N23 96.1(3)
N24 Mn1 O1 104.0(2)
N21 Mn1 O1 99.5(3)
N22 Mn1 O1 90.4(2)
N23 Mn1 O1 94.8(2)
C16 N24 C19 110.4(7)
C16 N24 Mn1 132.5(5)
C19 N24 Mn1 117.1(6)
C9 N22 C6 108.5(6)
C9 N22 Mn1 124.3(5)
C6 N22 Mn1 126.6(5)
C7 C8 C9 107.6(8)
C7 C8 H8 119.3
C9 C8 H8 133.1
N24 C16 C15 120.3(7)
N24 C16 C17 106.4(7)
C15 C16 C17 133.2(8)
C4 N21 C1 111.1(7)
C4 N21 Mn1 132.2(6)
C1 N21 Mn1 116.7(6)
C11 N23 C14 108.4(6)
C11 N23 Mn1 123.8(5)
C14 N23 Mn1 127.5(5)
C21 C20 C25 113.8(8)
C21 C20 C5 121.4(8)
C25 C20 C5 124.7(8)
C18 C17 C16 108.2(8)
C18 C17 H17 133.9
C16 C17 H17 117.9
C33 C32 C37 116.8(8)
C33 C32 C15 122.1(7)
C37 C32 C15 121.1(7)
F8 C29 C28 123.2(9)
F8 C29 C30 119.9(9)
C28 C29 C30 116.9(8)
F11 C33 C32 119.8(7)
F11 C33 C34 118.3(7)
C32 C33 C34 121.9(8)
N23 C11 C10 123.7(7)
N23 C11 C12 107.1(7)
C10 C11 C12 129.1(7)
F1 C21 C20 119.7(8)
F1 C21 C22 116.4(8)
C20 C21 C22 123.9(8)
N23 C14 C15 124.2(7)
N23 C14 C13 107.6(7)
C15 C14 C13 128.2(8)
C16 C15 C14 124.5(7)
C16 C15 C32 119.4(7)
C14 C15 C32 116.1(7)
C31 C26 C27 115.4(8)
C31 C26 C10 121.9(7)
C27 C26 C10 122.7(7)
F15 C37 C32 120.4(7)
F15 C37 C36 117.6(8)
C32 C37 C36 122.0(8)
C23 C22 F2 120.4(9)
C23 C22 C21 118.9(9)
F2 C22 C21 120.7(8)
F4 C24 C23 120.1(8)
F4 C24 C25 120.0(8)
C23 C24 C25 119.9(8)
C1 C19 N24 112.4(7)
C1 C19 C18 140.6(8)
N24 C19 C18 106.9(7)
F5 C25 C24 118.2(8)
F5 C25 C20 118.8(8)
C24 C25 C20 123.0(8)
C9 C10 C11 126.7(7)
C9 C10 C26 117.1(7)
C11 C10 C26 116.1(7)
C17 C18 C19 108.2(7)
C17 C18 H18 118.9
C19 C18 H18 133.0
C13 C12 C11 108.0(7)
C13 C12 H12 132.6
C11 C12 H12 119.4
N21 C1 C19 113.3(7)
N21 C1 C2 105.5(8)
C19 C1 C2 141.1(8)
F14 C36 C35 118.5(8)
F14 C36 C37 121.1(8)
C35 C36 C37 120.4(8)
F12 C34 C35 119.7(8)
F12 C34 C33 119.9(8)
C35 C34 C33 120.3(8)
C12 C13 C14 108.9(7)
C12 C13 H13 131.9
C14 C13 H13 119.2
C24 C23 C22 120.5(9)
C24 C23 F3 120.5(8)
C22 C23 F3 119.0(9)
F13 C35 C34 120.2(8)
F13 C35 C36 121.4(8)
C34 C35 C36 118.4(8)
F9 C30 C31 119.9(9)
F9 C30 C29 118.9(9)
C31 C30 C29 121.1(9)
C4 C5 C6 123.4(8)
C4 C5 C20 119.0(7)
C6 C5 C20 117.6(8)
C28 C27 F6 119.3(8)
C28 C27 C26 122.5(8)
F6 C27 C26 118.1(7)
C29 C28 C27 122.5(8)
C29 C28 F7 117.2(8)
C27 C28 F7 120.2(9)
C3 C2 C1 109.1(8)
C3 C2 H2 133.6
C1 C2 H2 117.3
C8 C7 C6 107.9(8)
C8 C7 H7 120.7
C6 C7 H7 131.4
N22 C6 C7 108.3(7)
N22 C6 C5 125.1(7)
C7 C6 C5 126.7(8)
F10 C31 C30 120.2(8)
F10 C31 C26 118.3(8)
C30 C31 C26 121.5(8)
N21 C4 C5 120.8(7)
N21 C4 C3 106.7(7)
C5 C4 C3 132.5(8)
C2 C3 C4 107.6(8)
C2 C3 H3 120.9
C4 C3 H3 131.5
N22 C9 C10 124.1(7)
N22 C9 C8 107.8(7)
C10 C9 C8 128.1(7)
C38 O1 Mn1 142.5(7)
C38 O2 C40 116.9(8)
C38 C39 H39A 110.4
C38 C39 H39B 109.4
H39A C39 H39B 109.5
C38 C39 H39C 108.5
H39A C39 H39C 109.5
H39B C39 H39C 109.5
O2 C40 C41 103.7(12)
O2 C40 H40A 110.1
C41 C40 H40A 112.6
O2 C40 H40B 109.7
C41 C40 H40B 111.1
H40A C40 H40B 109.5
O1 C38 O2 122.8(10)
O1 C38 C39 128.5(10)
O2 C38 C39 108.7(10)
C40 C41 H41A 110.8
C40 C41 H41B 108.0
H41A C41 H41B 109.5
C40 C41 H41C 109.6
H41A C41 H41C 109.5
H41B C41 H41C 109.5

loop_
_geom_bond_atom_site_label_1
_geom_bond_atom_site_label_2
_geom_bond_distance
Mn1 N24 1.911(6)
Mn1 N21 1.913(6)
Mn1 N22 1.918(6)
Mn1 N23 1.922(6)
Mn1 O1 2.198(6)
F11 C33 1.334(9)
F15 C37 1.363(9)
F12 C34 1.329(9)
F14 C36 1.339(9)
F13 C35 1.323(9)
F1 C21 1.354(10)
F3 C23 1.388(10)
F6 C27 1.355(9)
F2 C22 1.365(10)
F7 C28 1.356(9)
F4 C24 1.342(10)
F8 C29 1.324(9)
F10 C31 1.315(9)
N24 C16 1.373(10)
N24 C19 1.389(10)
F5 C25 1.320(10)
N22 C9 1.372(9)
N22 C6 1.404(10)
C8 C7 1.384(11)
C8 C9 1.442(11)
C8 H8 0.9599
C16 C15 1.394(11)
C16 C17 1.424(11)
N21 C4 1.370(10)
N21 C1 1.384(10)
F9 C30 1.338(10)
N23 C11 1.381(9)
N23 C14 1.383(10)
C20 C21 1.371(12)
C20 C25 1.401(11)
C20 C5 1.430(11)
C17 C18 1.387(11)
C17 H17 0.9599
C32 C33 1.375(10)
C32 C37 1.384(11)
C32 C15 1.502(10)
C29 C28 1.332(12)
C29 C30 1.404(13)
C33 C34 1.390(11)
C11 C10 1.416(10)
C11 C12 1.446(10)
C21 C22 1.388(12)
C14 C15 1.416(11)
C14 C13 1.425(10)
C26 C31 1.389(11)
C26 C27 1.385(11)
C26 C10 1.494(10)
C37 C36 1.377(11)
C22 C23 1.358(12)
C24 C23 1.339(12)
C24 C25 1.378(12)
C19 C1 1.391(12)
C19 C18 1.402(11)
C10 C9 1.389(11)
C18 H18 0.9599
C12 C13 1.332(10)
C12 H12 0.9599
C1 C2 1.432(11)
C36 C35 1.385(12)
C34 C35 1.376(12)
C13 H13 0.9600
C30 C31 1.355(12)
C5 C4 1.417(11)
C5 C6 1.414(11)
C27 C28 1.344(12)
C2 C3 1.369(12)
C2 H2 0.9595
C7 C6 1.408(11)
C7 H7 0.9600
C4 C3 1.435(11)
C3 H3 0.9601
O1 C38 1.183(12)
O2 C38 1.336(12)
O2 C40 1.478(12)
C39 C38 1.502(14)
C39 H39A 0.9598
C39 H39B 0.9599
C39 H39C 0.9599
C40 C41 1.515(18)
C40 H40A 0.9598
C40 H40B 0.9599
C41 H41A 0.9599
C41 H41B 0.9598
C41 H41C 0.9599
